data_7210842
loop_
_publ_author_name
'Chaumont, Cl\'ement'
'Mobian, Pierre'
'Kyritsakas, Nathalie'
'Henry, Marc'

_publ_section_title
;
 Synthesis, topology and energy analysis of crystalline resorcinol-based
 oligophenylene molecules with various symmetries
;
_journal_issue 34
_journal_name_full CrystEngComm
_journal_page_first 6845
_journal_paper_doi 10.1039/c3ce40761f
_journal_volume 15
_journal_year 2013
_chemical_formula_moiety 'C28 H26 O4'
_chemical_formula_sum 'C28 H26 O4'
_chemical_formula_weight 426.49
_chemical_name_systematic
;

?

;
_space_group_IT_number 14
_symmetry_cell_setting monoclinic
_symmetry_space_group_name_Hall '-P 2ybc'
_symmetry_space_group_name_H-M 'P 1 21/c 1'
_atom_sites_solution_hydrogens geom
_atom_sites_solution_primary direct
_atom_sites_solution_secondary difmap
_audit_creation_method SHELXL-97
_cell_angle_alpha 90.00
_cell_angle_beta 96.557(2)
_cell_angle_gamma 90.00
_cell_formula_units_Z 2
_cell_length_a 15.6242(12)
_cell_length_b 8.1550(6)
_cell_length_c 8.4742(6)
_cell_measurement_reflns_used 1330
_cell_measurement_temperature 173(2)
_cell_measurement_theta_max 27.57
_cell_measurement_theta_min 2.62
_cell_volume 1072.68(14)
_computing_cell_refinement 'Bruker SAINT'
_computing_data_collection 'Bruker APEX2'
_computing_data_reduction 'Bruker SAINT'
_computing_molecular_graphics 'Bruker SHELXTL'
_computing_publication_material 'Bruker SHELXTL'
_computing_structure_refinement 'SHELXL-97 (Sheldrick, 1997)'
_computing_structure_solution 'SHELXS-97 (Sheldrick, 1990)'
_diffrn_ambient_temperature 173(2)
_diffrn_measured_fraction_theta_full 0.991
_diffrn_measured_fraction_theta_max 0.991
_diffrn_measurement_device_type 'Bruker APEX-II CCD'
_diffrn_measurement_method '\f and \w scans'
_diffrn_radiation_monochromator graphite
_diffrn_radiation_source 'fine-focus sealed tube'
_diffrn_radiation_type MoK\a
_diffrn_radiation_wavelength 0.71073
_diffrn_reflns_av_R_equivalents 0.0252
_diffrn_reflns_av_sigmaI/netI 0.0394
_diffrn_reflns_limit_h_max 20
_diffrn_reflns_limit_h_min -20
_diffrn_reflns_limit_k_max 9
_diffrn_reflns_limit_k_min -10
_diffrn_reflns_limit_l_max 11
_diffrn_reflns_limit_l_min -11
_diffrn_reflns_number 6060
_diffrn_reflns_theta_full 28.28
_diffrn_reflns_theta_max 28.28
_diffrn_reflns_theta_min 2.62
_diffrn_standards_number 0
_exptl_absorpt_coefficient_mu 0.087
_exptl_absorpt_correction_T_max 0.9965
_exptl_absorpt_correction_T_min 0.9922
_exptl_absorpt_correction_type multi-scan
_exptl_absorpt_process_details sadabs
_exptl_crystal_colour colorless
_exptl_crystal_density_diffrn 1.320
_exptl_crystal_density_meas ?
_exptl_crystal_density_method 'not measured'
_exptl_crystal_description prism
_exptl_crystal_F_000 452
_exptl_crystal_size_max 0.09
_exptl_crystal_size_mid 0.06
_exptl_crystal_size_min 0.04
_refine_diff_density_max 0.307
_refine_diff_density_min -0.245
_refine_diff_density_rms 0.048
_refine_ls_extinction_method none
_refine_ls_goodness_of_fit_ref 1.045
_refine_ls_hydrogen_treatment constr
_refine_ls_matrix_type full
_refine_ls_number_parameters 147
_refine_ls_number_reflns 2637
_refine_ls_number_restraints 0
_refine_ls_restrained_S_all 1.045
_refine_ls_R_factor_all 0.0857
_refine_ls_R_factor_gt 0.0517
_refine_ls_shift/su_max 0.000
_refine_ls_shift/su_mean 0.000
_refine_ls_structure_factor_coef Fsqd
_refine_ls_weighting_details 'calc w=1/[\s^2^(Fo^2^)+(0.0672P)^2^+0.3388P] where P=(Fo^2^+2Fc^2^)/3'
_refine_ls_weighting_scheme calc
_refine_ls_wR_factor_gt 0.1320
_refine_ls_wR_factor_ref 0.1517
_reflns_number_gt 1738
_reflns_number_total 2637
_reflns_threshold_expression >2sigma(I)
_cod_data_source_file c3ce40761f.txt
_cod_data_source_block e2148a
_cod_depositor_comments
;
The following automatic conversions were performed:

'_symmetry_cell_setting' value 'Monoclinic' changed to 'monoclinic'
according to /home/saulius/struct/CIF-dictionaries/cif_core.dic
dictionary named 'cif_core.dic' version 2.4.2 from 2011-04-26.

Automatic conversion script
Id: cif_fix_values 1891 2012-01-12 08:04:46Z andrius 

The following automatic conversions were performed:

'_exptl_crystal_density_meas' value 'none' was changed to '?' - the
value is perceived as not measured.

Automatic conversion script
Id: cif_fix_values 3008 2015-01-20 13:52:24Z robertas 
;
_cod_original_sg_symbol_H-M P2(1)/c
_cod_database_code 7210842

loop_
_symmetry_equiv_pos_as_xyz
'x, y, z'
'-x, y+1/2, -z+1/2'
'-x, -y, -z'
'x, -y-1/2, z-1/2'

loop_
_atom_site_label
_atom_site_type_symbol
_atom_site_fract_x
_atom_site_fract_y
_atom_site_fract_z
_atom_site_U_iso_or_equiv
_atom_site_adp_type
_atom_site_occupancy
_atom_site_symmetry_multiplicity
_atom_site_calc_flag
_atom_site_refinement_flags
C1 C 0.22316(11) 0.9808(2) -0.01641(19) 0.0249(4) Uani 1 1 d .
C2 C 0.30432(12) 0.9151(2) -0.0300(2) 0.0289(4) Uani 1 1 d .
H2 H 0.3175 0.8747 -0.1295 0.035 Uiso 1 1 calc R
C3 C 0.36585(12) 0.9086(2) 0.1012(2) 0.0295(4) Uani 1 1 d .
C4 C 0.34881(12) 0.9681(2) 0.2481(2) 0.0290(4) Uani 1 1 d .
H4 H 0.3914 0.9639 0.3375 0.035 Uiso 1 1 calc R
C5 C 0.26794(12) 1.0338(2) 0.2608(2) 0.0273(4) Uani 1 1 d .
C6 C 0.20533(12) 1.0402(2) 0.1308(2) 0.0275(4) Uani 1 1 d .
H6 H 0.1502 1.0850 0.1421 0.033 Uiso 1 1 calc R
O1 O 0.44348(9) 0.8403(2) 0.07518(16) 0.0441(4) Uani 1 1 d .
C7 C 0.51246(13) 0.8533(3) 0.1998(2) 0.0426(5) Uani 1 1 d .
H7A H 0.5221 0.9690 0.2278 0.064 Uiso 1 1 calc R
H7B H 0.5650 0.8072 0.1644 0.064 Uiso 1 1 calc R
H7C H 0.4978 0.7927 0.2929 0.064 Uiso 1 1 calc R
O2 O 0.24334(9) 1.09406(19) 0.39915(14) 0.0390(4) Uani 1 1 d .
C8 C 0.30408(14) 1.0873(3) 0.5374(2) 0.0382(5) Uani 1 1 d .
H8A H 0.3222 0.9735 0.5578 0.057 Uiso 1 1 calc R
H8B H 0.2775 1.1295 0.6286 0.057 Uiso 1 1 calc R
H8C H 0.3544 1.1543 0.5212 0.057 Uiso 1 1 calc R
C9 C 0.15672(11) 0.9861(2) -0.15680(19) 0.0241(4) Uani 1 1 d .
C10 C 0.15688(12) 0.8724(2) -0.2785(2) 0.0297(4) Uani 1 1 d .
H10 H 0.1995 0.7888 -0.2708 0.036 Uiso 1 1 calc R
C11 C 0.09625(12) 0.8780(2) -0.4112(2) 0.0289(4) Uani 1 1 d .
H11 H 0.0985 0.7985 -0.4925 0.035 Uiso 1 1 calc R
C12 C 0.03237(11) 0.9969(2) -0.42830(19) 0.0236(4) Uani 1 1 d .
C13 C 0.03239(13) 1.1106(3) -0.3057(2) 0.0386(5) Uani 1 1 d .
H13 H -0.0105 1.1937 -0.3131 0.046 Uiso 1 1 calc R
C14 C 0.09305(13) 1.1059(3) -0.1733(2) 0.0377(5) Uani 1 1 d .
H14 H 0.0911 1.1859 -0.0923 0.045 Uiso 1 1 calc R

loop_
_atom_site_aniso_label
_atom_site_aniso_U_11
_atom_site_aniso_U_22
_atom_site_aniso_U_33
_atom_site_aniso_U_23
_atom_site_aniso_U_13
_atom_site_aniso_U_12
C1 0.0271(9) 0.0236(9) 0.0223(8) 0.0020(7) -0.0046(7) -0.0012(7)
C2 0.0303(9) 0.0322(10) 0.0230(8) -0.0015(7) -0.0023(7) 0.0013(8)
C3 0.0240(9) 0.0328(10) 0.0300(9) -0.0002(8) -0.0044(7) 0.0019(8)
C4 0.0305(9) 0.0294(10) 0.0245(8) 0.0012(7) -0.0086(7) -0.0008(8)
C5 0.0326(10) 0.0262(9) 0.0218(8) 0.0000(7) -0.0023(7) -0.0021(8)
C6 0.0269(9) 0.0276(10) 0.0262(8) 0.0003(7) -0.0042(7) 0.0012(8)
O1 0.0298(7) 0.0640(11) 0.0355(8) -0.0105(7) -0.0089(6) 0.0144(7)
C7 0.0277(10) 0.0557(14) 0.0410(11) -0.0048(10) -0.0102(9) 0.0087(10)
O2 0.0395(8) 0.0541(10) 0.0214(6) -0.0082(6) -0.0052(6) 0.0090(7)
C8 0.0444(12) 0.0473(13) 0.0205(8) -0.0023(8) -0.0064(8) 0.0000(10)
C9 0.0235(8) 0.0271(9) 0.0203(7) 0.0018(7) -0.0031(6) -0.0016(7)
C10 0.0269(9) 0.0293(10) 0.0305(9) -0.0027(7) -0.0064(7) 0.0066(8)
C11 0.0313(9) 0.0292(10) 0.0244(8) -0.0063(7) -0.0046(7) 0.0040(8)
C12 0.0226(8) 0.0268(9) 0.0205(8) 0.0010(6) -0.0013(6) -0.0001(7)
C13 0.0392(11) 0.0432(12) 0.0299(10) -0.0105(8) -0.0115(8) 0.0190(9)
C14 0.0418(11) 0.0429(12) 0.0255(9) -0.0122(8) -0.0084(8) 0.0141(9)

loop_
_atom_type_symbol
_atom_type_description
_atom_type_scat_dispersion_real
_atom_type_scat_dispersion_imag
_atom_type_scat_source
C C 0.0033 0.0016 'International Tables Vol C Tables 4.2.6.8 and 6.1.1.4'
H H 0.0000 0.0000 'International Tables Vol C Tables 4.2.6.8 and 6.1.1.4'
O O 0.0106 0.0060 'International Tables Vol C Tables 4.2.6.8 and 6.1.1.4'

loop_
_geom_angle_atom_site_label_1
_geom_angle_atom_site_label_2
_geom_angle_atom_site_label_3
_geom_angle
_geom_angle_site_symmetry_3
C2 C1 C6 118.91(15) .
C2 C1 C9 120.25(16) .
C6 C1 C9 120.84(16) .
C3 C2 C1 120.22(17) .
C3 C2 H2 119.9 .
C1 C2 H2 119.9 .
O1 C3 C2 115.51(17) .
O1 C3 C4 123.23(15) .
C2 C3 C4 121.26(17) .
C5 C4 C3 118.25(15) .
C5 C4 H4 120.9 .
C3 C4 H4 120.9 .
O2 C5 C4 123.57(15) .
O2 C5 C6 115.19(16) .
C4 C5 C6 121.24(17) .
C5 C6 C1 120.12(17) .
C5 C6 H6 119.9 .
C1 C6 H6 119.9 .
C3 O1 C7 117.21(15) .
O1 C7 H7A 109.5 .
O1 C7 H7B 109.5 .
H7A C7 H7B 109.5 .
O1 C7 H7C 109.5 .
H7A C7 H7C 109.5 .
H7B C7 H7C 109.5 .
C5 O2 C8 117.81(15) .
O2 C8 H8A 109.5 .
O2 C8 H8B 109.5 .
H8A C8 H8B 109.5 .
O2 C8 H8C 109.5 .
H8A C8 H8C 109.5 .
H8B C8 H8C 109.5 .
C10 C9 C14 117.20(15) .
C10 C9 C1 121.01(16) .
C14 C9 C1 121.79(16) .
C11 C10 C9 121.48(17) .
C11 C10 H10 119.3 .
C9 C10 H10 119.3 .
C10 C11 C12 121.66(17) .
C10 C11 H11 119.2 .
C12 C11 H11 119.2 .
C11 C12 C13 116.65(15) .
C11 C12 C12 121.5(2) 3_574
C13 C12 C12 121.9(2) 3_574
C14 C13 C12 121.89(18) .
C14 C13 H13 119.1 .
C12 C13 H13 119.1 .
C13 C14 C9 121.12(17) .
C13 C14 H14 119.4 .
C9 C14 H14 119.4 .

loop_
_geom_bond_atom_site_label_1
_geom_bond_atom_site_label_2
_geom_bond_distance
_geom_bond_site_symmetry_2
C1 C2 1.393(3) .
C1 C6 1.395(2) .
C1 C9 1.488(2) .
C2 C3 1.385(2) .
C2 H2 0.9500 .
C3 O1 1.375(2) .
C3 C4 1.389(3) .
C4 C5 1.388(3) .
C4 H4 0.9500 .
C5 O2 1.367(2) .
C5 C6 1.388(2) .
C6 H6 0.9500 .
O1 C7 1.424(2) .
C7 H7A 0.9800 .
C7 H7B 0.9800 .
C7 H7C 0.9800 .
O2 C8 1.422(2) .
C8 H8A 0.9800 .
C8 H8B 0.9800 .
C8 H8C 0.9800 .
C9 C10 1.387(2) .
C9 C14 1.390(3) .
C10 C11 1.386(2) .
C10 H10 0.9500 .
C11 C12 1.387(2) .
C11 H11 0.9500 .
C12 C13 1.392(2) .
C12 C12 1.491(3) 3_574
C13 C14 1.384(2) .
C13 H13 0.9500 .
C14 H14 0.9500 .
